data_7233017
loop_
_publ_author_name
'Fan, Shuxiang'
'Kiyota, Yasuhiro'
'Iijima, Kodai'
'Ryo, Suho'
'Kawamoto, Tadashi'
'Le Gal, Yann'
'Lorcy, Dominique'
'Mori, Takehiko'

_publ_section_title
;
 Charge-transfer complexes of sulfur-rich acceptors derived from
 birhodanines
;
_journal_issue 35
_journal_name_full CrystEngComm
_journal_page_first 5227
_journal_paper_doi 10.1039/C9CE00952C
_journal_volume 21
_journal_year 2019
_chemical_formula_moiety 'C28 H24 N2 S6'
_chemical_formula_sum 'C28 H24 N2 S6'
_chemical_formula_weight 580.87
_space_group_crystal_system monoclinic
_space_group_IT_number 14
_space_group_name_Hall '-P 2yn'
_space_group_name_H-M_alt 'P 1 21/n 1'
_symmetry_space_group_name_Hall '-P 2yn'
_symmetry_space_group_name_H-M 'P 1 21/n 1'
_atom_sites_solution_hydrogens geom
_atom_sites_solution_primary direct
_atom_sites_solution_secondary difmap
_audit_update_record
;
2019-06-18 deposited with the CCDC.    2019-07-04 downloaded from the CCDC.
;
_cell_angle_alpha 90.0000
_cell_angle_beta 96.90(3)
_cell_angle_gamma 90.0000
_cell_formula_units_Z 2
_cell_length_a 7.564(3)
_cell_length_b 7.574(6)
_cell_length_c 22.841(11)
_cell_measurement_reflns_used 25
_cell_measurement_temperature 298
_cell_measurement_theta_max 17.39
_cell_measurement_theta_min 15.06
_cell_volume 1299.1(13)
_computing_cell_refinement WinAFC
_computing_data_collection WinAFC
_computing_data_reduction WinAFC
_computing_molecular_graphics 'CrystalStructure 4.3'
_computing_publication_material 'CrystalStructure 4.3 (Rigaku, 2018)'
_computing_structure_refinement 'SHELXL Version 2018/1 (Sheldrick, 2008)'
_computing_structure_solution 'Il Milione (Burla, et al., 2007)'
_diffrn_ambient_temperature 298
_diffrn_measured_fraction_theta_full 1.000
_diffrn_measured_fraction_theta_max 0.999
_diffrn_measurement_device_type 'Rigaku AFC7R'
_diffrn_measurement_method \w
_diffrn_radiation_type 'Mo K\a'
_diffrn_radiation_wavelength 0.71069
_diffrn_reflns_av_R_equivalents 0.0219
_diffrn_reflns_av_unetI/netI 0.0299
_diffrn_reflns_Laue_measured_fraction_full 1.000
_diffrn_reflns_Laue_measured_fraction_max 0.999
_diffrn_reflns_limit_h_max 5
_diffrn_reflns_limit_h_min -10
_diffrn_reflns_limit_k_max 0
_diffrn_reflns_limit_k_min -10
_diffrn_reflns_limit_l_max 32
_diffrn_reflns_limit_l_min -31
_diffrn_reflns_number 4500
_diffrn_reflns_point_group_measured_fraction_full 1.000
_diffrn_reflns_point_group_measured_fraction_max 0.999
_diffrn_reflns_theta_full 25.240
_diffrn_reflns_theta_max 30.008
_diffrn_reflns_theta_min 2.753
_diffrn_standards_decay_% -1.555
_diffrn_standards_interval_count 150
_diffrn_standards_number 3
_exptl_absorpt_coefficient_mu 0.549
_exptl_absorpt_correction_type none
_exptl_crystal_colour colorless
_exptl_crystal_density_diffrn 1.485
_exptl_crystal_density_method 'not measured'
_exptl_crystal_description prismatic
_exptl_crystal_F_000 604.00
_exptl_crystal_size_max 0.200
_exptl_crystal_size_mid 0.200
_exptl_crystal_size_min 0.200
_refine_diff_density_max 0.30
_refine_diff_density_min -0.42
_refine_ls_extinction_method none
_refine_ls_goodness_of_fit_ref 1.050
_refine_ls_hydrogen_treatment constr
_refine_ls_number_parameters 163
_refine_ls_number_reflns 3792
_refine_ls_number_restraints 0
_refine_ls_R_factor_all 0.0584
_refine_ls_R_factor_gt 0.0401
_refine_ls_shift/su_max 0.001
_refine_ls_structure_factor_coef Fsqd
_refine_ls_weighting_details 'w = 1/[\s^2^(Fo^2^)+(0.0643P)^2^+0.1402P] where P=(Fo^2^+2Fc^2^)/3'
_refine_ls_weighting_scheme calc
_refine_ls_wR_factor_gt 0.1040
_refine_ls_wR_factor_ref 0.1144
_reflns_Friedel_coverage 0.000
_reflns_number_gt 2924
_reflns_number_total 3792
_reflns_threshold_expression F^2^>2.0\s(F^2^)
_cod_data_source_file c9ce00952c2.cif
_cod_data_source_block (pyrene)(SS-Pr)
_cod_depositor_comments 'Adding full bibliography for 7233013--7233023.cif.'
_cod_original_cell_volume 1299.0(12)
_cod_database_code 7233017

loop_
_space_group_symop_id
_space_group_symop_operation_xyz
1 +X,+Y,+Z
2 1/2-X,1/2+Y,1/2-Z
3 -X,-Y,-Z
4 -1/2+X,-1/2-Y,-1/2+Z

loop_
_atom_site_label
_atom_site_type_symbol
_atom_site_fract_x
_atom_site_fract_y
_atom_site_fract_z
_atom_site_U_iso_or_equiv
_atom_site_adp_type
_atom_site_occupancy
_atom_site_site_symmetry_order
_atom_site_calc_flag
_atom_site_refinement_flags_posn
_atom_site_refinement_flags_adp
S1 S 0.75481(5) 0.55535(5) 0.55515(2) 0.03641(11) Uani 1 1 d . .
S2 S 0.23639(5) 0.36440(7) 0.57077(2) 0.04538(13) Uani 1 1 d . .
S3 S 0.88247(7) 0.51702(8) 0.68220(2) 0.05789(16) Uani 1 1 d . .
N1 N 0.55562(18) 0.43305(18) 0.62964(6) 0.0363(3) Uani 1 1 d . .
C1 C 0.8057(2) 0.1269(2) 0.48897(9) 0.0452(4) Uani 1 1 d . .
H1 H 0.922184 0.168514 0.494715 0.054 Uiso 1 1 calc R U
C2 C 0.7244(2) 0.0629(2) 0.53869(8) 0.0402(3) Uani 1 1 d . .
C3 C 0.8134(3) 0.0620(3) 0.59587(9) 0.0504(4) Uani 1 1 d . .
H3 H 0.929842 0.103339 0.602761 0.060 Uiso 1 1 calc R U
C4 C 0.7292(3) -0.0003(3) 0.64245(9) 0.0544(5) Uani 1 1 d . .
H4 H 0.789940 -0.000352 0.680355 0.065 Uiso 1 1 calc R U
C5 C 0.5574(3) -0.0619(2) 0.63334(8) 0.0484(4) Uani 1 1 d . .
H5 H 0.503337 -0.102558 0.665241 0.058 Uiso 1 1 calc R U
C6 C 0.4625(2) -0.0645(2) 0.57698(8) 0.0386(3) Uani 1 1 d . .
C7 C 0.5472(2) -0.0007(2) 0.52903(7) 0.0339(3) Uani 1 1 d . .
C8 C 0.2829(3) -0.1279(2) 0.56528(9) 0.0456(4) Uani 1 1 d . .
H8 H 0.226549 -0.170859 0.596380 0.055 Uiso 1 1 calc R U
C9 C 0.53727(19) 0.49476(19) 0.52891(6) 0.0307(3) Uani 1 1 d . .
C10 C 0.4445(2) 0.43025(19) 0.57716(7) 0.0324(3) Uani 1 1 d . .
C11 C 0.7236(2) 0.4960(2) 0.62715(7) 0.0380(3) Uani 1 1 d . .
C12 C 0.4945(2) 0.3754(2) 0.68544(7) 0.0416(4) Uani 1 1 d . .
H12A H 0.594717 0.328150 0.711169 0.050 Uiso 1 1 calc R U
H12B H 0.407406 0.281877 0.677444 0.050 Uiso 1 1 calc R U
C13 C 0.4124(3) 0.5257(2) 0.71636(8) 0.0436(4) Uani 1 1 d . .
H13A H 0.322529 0.583388 0.689013 0.052 Uiso 1 1 calc R U
H13B H 0.503465 0.612100 0.729317 0.052 Uiso 1 1 calc R U
C14 C 0.3279(3) 0.4587(3) 0.76930(9) 0.0523(5) Uani 1 1 d . .
H14A H 0.276659 0.555988 0.788263 0.063 Uiso 1 1 calc R U
H14B H 0.236575 0.374522 0.756396 0.063 Uiso 1 1 calc R U
H14C H 0.417233 0.403189 0.796638 0.063 Uiso 1 1 calc R U

loop_
_atom_site_aniso_label
_atom_site_aniso_U_11
_atom_site_aniso_U_22
_atom_site_aniso_U_33
_atom_site_aniso_U_23
_atom_site_aniso_U_13
_atom_site_aniso_U_12
S1 0.02848(18) 0.0425(2) 0.0383(2) -0.00330(16) 0.00436(14) -0.00306(14)
S2 0.0353(2) 0.0553(3) 0.0470(2) -0.00015(19) 0.01116(17) -0.01081(18)
S3 0.0473(3) 0.0777(4) 0.0452(3) -0.0040(2) -0.0090(2) -0.0008(2)
N1 0.0363(6) 0.0390(7) 0.0344(6) 0.0008(5) 0.0069(5) 0.0021(5)
C1 0.0364(8) 0.0388(8) 0.0623(11) -0.0020(8) 0.0142(8) -0.0015(7)
C2 0.0369(8) 0.0348(7) 0.0489(9) -0.0031(7) 0.0054(7) 0.0042(6)
C3 0.0442(9) 0.0500(10) 0.0548(11) -0.0073(8) -0.0028(8) 0.0033(8)
C4 0.0593(12) 0.0593(11) 0.0423(9) -0.0040(8) -0.0036(8) 0.0130(9)
C5 0.0600(11) 0.0472(9) 0.0391(9) 0.0044(7) 0.0097(8) 0.0120(9)
C6 0.0432(8) 0.0321(7) 0.0420(8) 0.0014(6) 0.0115(7) 0.0075(6)
C7 0.0352(7) 0.0282(6) 0.0392(8) -0.0002(6) 0.0078(6) 0.0060(6)
C8 0.0479(9) 0.0389(8) 0.0537(10) 0.0033(7) 0.0212(8) 0.0021(7)
C9 0.0265(6) 0.0303(6) 0.0359(7) -0.0030(5) 0.0066(5) -0.0004(5)
C10 0.0320(7) 0.0308(7) 0.0354(7) -0.0015(5) 0.0080(5) 0.0004(5)
C11 0.0366(8) 0.0395(8) 0.0378(8) -0.0043(6) 0.0038(6) 0.0034(6)
C12 0.0495(9) 0.0410(8) 0.0354(8) 0.0048(6) 0.0094(7) 0.0034(7)
C13 0.0511(10) 0.0435(9) 0.0379(8) 0.0028(7) 0.0121(7) 0.0056(7)
C14 0.0538(11) 0.0617(11) 0.0443(10) 0.0057(8) 0.0177(8) 0.0052(9)

loop_
_atom_type_symbol
_atom_type_description
_atom_type_scat_dispersion_real
_atom_type_scat_dispersion_imag
_atom_type_scat_source
C C 0.0033 0.0016
;
International Tables for Crystallography
(Vol. C, Tables 4.2.6.8 and 6.1.1.4)
;
H H 0.0000 0.0000
;
International Tables for Crystallography
(Vol. C, Table 6.1.1.4)
;
N N 0.0061 0.0033
;
International Tables for Crystallography
(Vol. C, Tables 4.2.6.8 and 6.1.1.4)
;
S S 0.1246 0.1234
;
International Tables for Crystallography
(Vol. C, Tables 4.2.6.8 and 6.1.1.4)
;

loop_
_geom_angle_atom_site_label_1
_geom_angle_atom_site_label_2
_geom_angle_atom_site_label_3
_geom_angle
_geom_angle_site_symmetry_1
_geom_angle_site_symmetry_3
C9 S1 C11 91.56(8) . .
C11 N1 C10 116.26(13) . .
C11 N1 C12 122.00(14) . .
C10 N1 C12 121.72(13) . .
C8 C1 C2 121.29(17) 3_656 .
C8 C1 H1 119.4 3_656 .
C2 C1 H1 119.4 . .
C3 C2 C7 119.04(17) . .
C3 C2 C1 122.42(17) . .
C7 C2 C1 118.54(16) . .
C4 C3 C2 120.34(19) . .
C4 C3 H3 119.8 . .
C2 C3 H3 119.8 . .
C5 C4 C3 120.86(19) . .
C5 C4 H4 119.6 . .
C3 C4 H4 119.6 . .
C4 C5 C6 121.14(18) . .
C4 C5 H5 119.4 . .
C6 C5 H5 119.4 . .
C5 C6 C7 118.48(17) . .
C5 C6 C8 123.14(16) . .
C7 C6 C8 118.37(16) . .
C2 C7 C6 120.14(15) . .
C2 C7 C7 120.00(18) . 3_656
C6 C7 C7 119.86(19) . 3_656
C1 C8 C6 121.94(16) 3_656 .
C1 C8 H8 119.0 3_656 .
C6 C8 H8 119.0 . .
C9 C9 C10 124.45(17) 3_666 .
C9 C9 S1 125.19(15) 3_666 .
C10 C9 S1 110.35(11) . .
N1 C10 C9 110.67(13) . .
N1 C10 S2 124.06(12) . .
C9 C10 S2 125.27(12) . .
N1 C11 S3 127.04(13) . .
N1 C11 S1 111.14(12) . .
S3 C11 S1 121.82(11) . .
N1 C12 C13 111.74(14) . .
N1 C12 H12A 109.3 . .
C13 C12 H12A 109.3 . .
N1 C12 H12B 109.3 . .
C13 C12 H12B 109.3 . .
H12A C12 H12B 107.9 . .
C12 C13 C14 110.81(16) . .
C12 C13 H13A 109.5 . .
C14 C13 H13A 109.5 . .
C12 C13 H13B 109.5 . .
C14 C13 H13B 109.5 . .
H13A C13 H13B 108.1 . .
C13 C14 H14A 109.5 . .
C13 C14 H14B 109.5 . .
H14A C14 H14B 109.5 . .
C13 C14 H14C 109.5 . .
H14A C14 H14C 109.5 . .
H14B C14 H14C 109.5 . .

loop_
_geom_bond_atom_site_label_1
_geom_bond_atom_site_label_2
_geom_bond_distance
_geom_bond_site_symmetry_2
S1 C9 1.7437(16) .
S1 C11 1.7480(19) .
S2 C10 1.6410(16) .
S3 C11 1.6393(19) .
N1 C11 1.365(2) .
N1 C10 1.379(2) .
N1 C12 1.473(2) .
C1 C8 1.336(3) 3_656
C1 C2 1.439(3) .
C1 H1 0.9300 .
C2 C3 1.396(3) .
C2 C7 1.417(2) .
C3 C4 1.387(3) .
C3 H3 0.9300 .
C4 C5 1.373(3) .
C4 H4 0.9300 .
C5 C6 1.397(3) .
C5 H5 0.9300 .
C6 C7 1.418(2) .
C6 C8 1.435(3) .
C7 C7 1.428(3) 3_656
C8 H8 0.9300 .
C9 C9 1.374(3) 3_666
C9 C10 1.460(2) .
C12 C13 1.512(2) .
C12 H12A 0.9700 .
C12 H12B 0.9700 .
C13 C14 1.521(2) .
C13 H13A 0.9700 .
C13 H13B 0.9700 .
C14 H14A 0.9600 .
C14 H14B 0.9600 .
C14 H14C 0.9600 .

loop_
_geom_torsion_atom_site_label_1
_geom_torsion_atom_site_label_2
_geom_torsion_atom_site_label_3
_geom_torsion_atom_site_label_4
_geom_torsion
_geom_torsion_site_symmetry_1
_geom_torsion_site_symmetry_4
C8 C1 C2 C3 -179.39(17) 3_656 .
C8 C1 C2 C7 0.3(2) 3_656 .
C7 C2 C3 C4 0.0(3) . .
C1 C2 C3 C4 179.67(17) . .
C2 C3 C4 C5 -0.1(3) . .
C3 C4 C5 C6 0.3(3) . .
C4 C5 C6 C7 -0.5(3) . .
C4 C5 C6 C8 179.90(17) . .
C3 C2 C7 C6 -0.2(2) . .
C1 C2 C7 C6 -179.86(14) . .
C3 C2 C7 C7 179.35(18) . 3_656
C1 C2 C7 C7 -0.3(3) . 3_656
C5 C6 C7 C2 0.4(2) . .
C8 C6 C7 C2 -179.94(14) . .
C5 C6 C7 C7 -179.13(17) . 3_656
C8 C6 C7 C7 0.5(3) . 3_656
C5 C6 C8 C1 179.16(17) . 3_656
C7 C6 C8 C1 -0.5(3) . 3_656
C11 S1 C9 C9 -179.49(19) . 3_666
C11 S1 C9 C10 0.33(12) . .
C11 N1 C10 C9 1.13(19) . .
C12 N1 C10 C9 179.65(13) . .
C11 N1 C10 S2 -178.44(12) . .
C12 N1 C10 S2 0.1(2) . .
C9 C9 C10 N1 178.96(18) 3_666 .
S1 C9 C10 N1 -0.85(16) . .
C9 C9 C10 S2 -1.5(3) 3_666 .
S1 C9 C10 S2 178.71(9) . .
C10 N1 C11 S3 179.16(12) . .
C12 N1 C11 S3 0.7(2) . .
C10 N1 C11 S1 -0.89(18) . .
C12 N1 C11 S1 -179.40(12) . .
C9 S1 C11 N1 0.28(12) . .
C9 S1 C11 S3 -179.76(11) . .
C11 N1 C12 C13 89.80(19) . .
C10 N1 C12 C13 -88.63(19) . .
N1 C12 C13 C14 172.31(16) . .
